data_1572900
loop_
_publ_author_name
'Pedussaut, Lucie'
'Mahieu, Nolwenn'
'Chartier, Camille'
'Rajeshkumar, Thayalan'
'Tricoire, Maxime'
'Douair, Iskander'
'Casaretto, Nicolas'
'Maron, Laurent'
'Danoun, Gr&#xe9;gory'
'Nocton, Gr&#xe9;gory'

_publ_section_title
;
 The photo-isomerization of the cyclononatetraenyl ligand and related rare
 earth complexes.
;
_journal_issue 46
_journal_name_full 'Chemical science'
_journal_page_first 19273
_journal_page_last 19282
_journal_paper_doi 10.1039/d4sc04767b
_journal_volume 15
_journal_year 2024
_chemical_formula_moiety 'C17 H17 Ho'
_chemical_formula_sum 'C17 H17 Ho'
_chemical_formula_weight 386.23
_space_group_crystal_system orthorhombic
_space_group_IT_number 62
_space_group_name_Hall '-P 2ac 2n'
_space_group_name_H-M_alt 'P n m a'
_atom_sites_solution_hydrogens geom
_atom_sites_solution_primary dual
_audit_creation_date 2023-08-17
_audit_creation_method
;
Olex2 1.3
(compiled 2020.11.12 svn.r5f609507 for OlexSys, GUI svn.r6408)
;
_audit_update_record
;
2024-07-13 deposited with the CCDC.	2024-10-15 downloaded from the CCDC.
;
_cell_angle_alpha 90
_cell_angle_beta 90
_cell_angle_gamma 90
_cell_formula_units_Z 4
_cell_length_a 11.7641(10)
_cell_length_b 13.1227(12)
_cell_length_c 8.6544(9)
_cell_measurement_reflns_used 1199
_cell_measurement_temperature 150.01
_cell_measurement_theta_max 20.176
_cell_measurement_theta_min 2.922
_cell_volume 1336.0(2)
_computing_cell_refinement 'SAINT V8.38A (Bruker, 2018)'
_computing_data_reduction 'SAINT V8.38A (Bruker, 2018)'
_computing_molecular_graphics 'Olex2 1.3 (Dolomanov et al., 2009)'
_computing_publication_material 'Olex2 1.3 (Dolomanov et al., 2009)'
_computing_structure_refinement 'SHELXL 2018/3 (Sheldrick, 2015)'
_computing_structure_solution 'SHELXT 2018/2 (Sheldrick, 2018)'
_diffrn_ambient_temperature 150.01
_diffrn_measured_fraction_theta_full 1.000
_diffrn_measured_fraction_theta_max 1.000
_diffrn_measurement_device_type 'Bruker APEX-II CCD'
_diffrn_measurement_method '\f and \w scans'
_diffrn_radiation_type MoK\a
_diffrn_radiation_wavelength 0.71073
_diffrn_reflns_av_R_equivalents 0.1726
_diffrn_reflns_av_unetI/netI 0.0997
_diffrn_reflns_Laue_measured_fraction_full 1.000
_diffrn_reflns_Laue_measured_fraction_max 1.000
_diffrn_reflns_limit_h_max 14
_diffrn_reflns_limit_h_min -14
_diffrn_reflns_limit_k_max 16
_diffrn_reflns_limit_k_min -16
_diffrn_reflns_limit_l_max 10
_diffrn_reflns_limit_l_min -10
_diffrn_reflns_number 18294
_diffrn_reflns_point_group_measured_fraction_full 1.000
_diffrn_reflns_point_group_measured_fraction_max 1.000
_diffrn_reflns_theta_full 25.242
_diffrn_reflns_theta_max 26.021
_diffrn_reflns_theta_min 2.819
_diffrn_source_current 31.0
_diffrn_source_power 1.705
_diffrn_source_voltage 55.0
_diffrn_standards_number 0
_exptl_absorpt_coefficient_mu 5.900
_exptl_absorpt_correction_T_max 0.7456
_exptl_absorpt_correction_T_min 0.6357
_exptl_absorpt_correction_type multi-scan
_exptl_absorpt_process_details
;
SADABS-2016/2 (Bruker,2016/2) was used for absorption correction.
wR2(int) was 0.0994 before and 0.0717 after correction.
The Ratio of minimum to maximum transmission is 0.8526.
The \l/2 correction factor is Not present.
;
_exptl_crystal_colour red
_exptl_crystal_colour_primary red
_exptl_crystal_density_diffrn 1.920
_exptl_crystal_description needle
_exptl_crystal_F_000 744
_exptl_crystal_size_max 0.1
_exptl_crystal_size_mid 0.04
_exptl_crystal_size_min 0.02
_refine_diff_density_max 1.104
_refine_diff_density_min -1.108
_refine_diff_density_rms 0.230
_refine_ls_extinction_method none
_refine_ls_goodness_of_fit_ref 0.842
_refine_ls_hydrogen_treatment constr
_refine_ls_matrix_type full
_refine_ls_number_parameters 85
_refine_ls_number_reflns 1376
_refine_ls_number_restraints 24
_refine_ls_restrained_S_all 0.870
_refine_ls_R_factor_all 0.0615
_refine_ls_R_factor_gt 0.0379
_refine_ls_shift/su_max 0.000
_refine_ls_shift/su_mean 0.000
_refine_ls_structure_factor_coef Fsqd
_refine_ls_weighting_details 'w=1/[\s^2^(Fo^2^)+(0.0158P)^2^] where P=(Fo^2^+2Fc^2^)/3'
_refine_ls_weighting_scheme calc
_refine_ls_wR_factor_gt 0.0640
_refine_ls_wR_factor_ref 0.0677
_reflns_Friedel_coverage 0.000
_reflns_number_gt 917
_reflns_number_total 1376
_reflns_threshold_expression 'I > 2\s(I)'
_cod_data_source_file d4sc04767b3.cif
_cod_data_source_block 2-Ho-trans
_cod_depositor_comments 'Adding full bibliography for 1572887--1572904.cif.'
_cod_database_code 1572900
_shelx_shelxl_version_number 2018/3
_shelx_space_group_comment
;
The symmetry employed for this shelxl refinement is uniquely defined
by the following loop, which should always be used as a source of
symmetry information in preference to the above space-group names.
They are only intended as comments.
;
_shelx_estimated_absorpt_t_max 0.891
_shelx_estimated_absorpt_t_min 0.590
_olex2_refinement_description
;
1. Fixed Uiso
 At 1.2 times of:
  All C(H) groups
2. Uiso/Uaniso restraints and constraints
C1 \\sim C2 \\sim C3 \\sim C4 \\sim C5: within 2A with sigma of 0.004 and sigma
for terminal atoms of 0.16 within 2A
3.a Aromatic/amide H refined with riding coordinates:
 C8(H8), C4(H4), C5(H5), C7(H7), C6(H6), C9(H9), C2(H2), C3(H3), C1(H1)
;
_olex2_submission_special_instructions 'No special instructions were received'

loop_
_space_group_symop_operation_xyz
'x, y, z'
'-x+1/2, -y, z+1/2'
'-x, y+1/2, -z'
'x+1/2, -y+1/2, -z+1/2'
'-x, -y, -z'
'x-1/2, y, -z-1/2'
'x, -y-1/2, z'
'-x-1/2, y-1/2, z-1/2'

loop_
_atom_site_label
_atom_site_type_symbol
_atom_site_fract_x
_atom_site_fract_y
_atom_site_fract_z
_atom_site_U_iso_or_equiv
_atom_site_adp_type
_atom_site_occupancy
_atom_site_site_symmetry_order
_atom_site_calc_flag
_atom_site_refinement_flags_posn
_atom_site_refinement_flags_adp
_atom_site_refinement_flags_occupancy
_atom_site_disorder_assembly
_atom_site_disorder_group
Ho1 Ho 0.62008(3) 0.750000 0.48668(5) 0.02160(16) Uani 1 2 d S T P B .
C8 C 0.4723(7) 0.6242(7) 0.3954(11) 0.046(3) Uani 1 1 d . . . . .
H8 H 0.448372 0.557679 0.423962 0.055 Uiso 1 1 calc R U . . .
C4 C 0.6900(8) 0.6092(8) 0.7112(10) 0.0585(19) Uani 1 1 d . U . . .
H4 H 0.660233 0.548046 0.753834 0.070 Uiso 1 1 calc R U . . .
C5 C 0.6442(7) 0.6971(7) 0.7845(9) 0.057(2) Uani 1 1 d . U . . .
H5 H 0.594402 0.674822 0.864049 0.068 Uiso 1 1 calc R U . . .
C7 C 0.5579(8) 0.6212(7) 0.2865(11) 0.052(3) Uani 1 1 d . . . . .
H7 H 0.578362 0.553644 0.258450 0.062 Uiso 1 1 calc R U . . .
C6 C 0.6214(7) 0.6949(8) 0.2080(8) 0.065(3) Uani 1 1 d . . . . .
H6 H 0.676292 0.666481 0.140094 0.078 Uiso 1 1 calc R U . . .
C9 C 0.4131(6) 0.6973(7) 0.4729(8) 0.046(2) Uani 1 1 d . . . . .
H9 H 0.359399 0.669513 0.543125 0.055 Uiso 1 1 calc R U . . .
C2 C 0.8336(7) 0.6545(7) 0.5156(11) 0.0631(19) Uani 1 1 d . U . . .
H2 H 0.874886 0.632777 0.427201 0.076 Uiso 1 1 calc R U . A 1
C3 C 0.7645(7) 0.5906(8) 0.5972(11) 0.0626(19) Uani 1 1 d . U . . .
H3 H 0.770113 0.520897 0.568314 0.075 Uiso 1 1 calc R U . B .
C1 C 0.8390(9) 0.750000 0.5694(15) 0.063(2) Uani 1 2 d S TU P B 1
H1 H 0.849877 0.750000 0.678214 0.076 Uiso 1 2 calc R U P B 1

loop_
_atom_site_aniso_label
_atom_site_aniso_U_11
_atom_site_aniso_U_22
_atom_site_aniso_U_33
_atom_site_aniso_U_23
_atom_site_aniso_U_13
_atom_site_aniso_U_12
Ho1 0.0192(2) 0.0289(3) 0.0166(3) 0.000 -0.0011(3) 0.000
C8 0.049(6) 0.031(5) 0.058(7) 0.020(5) -0.030(5) -0.028(5)
C4 0.051(4) 0.078(5) 0.046(4) 0.029(3) -0.031(3) -0.011(4)
C5 0.045(4) 0.090(5) 0.036(4) 0.031(3) -0.023(3) -0.016(4)
C7 0.058(7) 0.044(6) 0.053(6) -0.028(5) -0.031(5) 0.010(5)
C6 0.036(5) 0.140(11) 0.019(4) -0.031(5) -0.007(5) 0.017(6)
C9 0.024(4) 0.087(6) 0.026(5) 0.016(4) -0.005(3) -0.019(4)
C2 0.040(3) 0.086(5) 0.063(4) -0.004(3) -0.030(3) 0.012(3)
C3 0.053(4) 0.076(5) 0.059(4) 0.010(3) -0.034(3) 0.005(3)
C1 0.035(4) 0.087(6) 0.067(5) 0.000 -0.032(4) 0.000

loop_
_atom_type_symbol
_atom_type_description
_atom_type_scat_dispersion_real
_atom_type_scat_dispersion_imag
_atom_type_scat_source
C C 0.0033 0.0016 'International Tables Vol C Tables 4.2.6.8 and 6.1.1.4'
H H 0.0000 0.0000 'International Tables Vol C Tables 4.2.6.8 and 6.1.1.4'
Ho Ho -0.2175 4.6783 'International Tables Vol C Tables 4.2.6.8 and 6.1.1.4'

loop_
_geom_angle_atom_site_label_1
_geom_angle_atom_site_label_2
_geom_angle_atom_site_label_3
_geom_angle
_geom_angle_site_symmetry_1
_geom_angle_site_symmetry_3
_geom_angle_publ_flag
C8 Ho1 C8 81.7(4) . 7_575 ?
C8 Ho1 C4 89.3(3) 7_575 7_575 ?
C8 Ho1 C4 148.2(3) . 7_575 ?
C8 Ho1 C5 101.8(3) 7_575 7_575 ?
C8 Ho1 C5 101.8(3) . . ?
C8 Ho1 C5 122.8(3) 7_575 . ?
C8 Ho1 C5 122.8(3) . 7_575 ?
C8 Ho1 C7 31.7(3) . . ?
C8 Ho1 C7 91.4(3) 7_575 . ?
C8 Ho1 C7 31.7(3) 7_575 7_575 ?
C8 Ho1 C7 91.4(3) . 7_575 ?
C8 Ho1 C9 31.2(2) . . ?
C8 Ho1 C9 31.2(2) 7_575 7_575 ?
C8 Ho1 C9 60.1(3) 7_575 . ?
C8 Ho1 C9 60.1(3) . 7_575 ?
C8 Ho1 C1 138.4(2) . . ?
C8 Ho1 C1 138.4(2) 7_575 . ?
C5 Ho1 C4 58.3(3) . 7_575 ?
C5 Ho1 C4 29.9(2) 7_575 7_575 ?
C5 Ho1 C5 30.0(4) . 7_575 ?
C7 Ho1 C4 96.8(3) 7_575 7_575 ?
C7 Ho1 C4 179.3(3) . 7_575 ?
C7 Ho1 C5 121.0(3) . . ?
C7 Ho1 C5 121.0(3) 7_575 7_575 ?
C7 Ho1 C5 149.5(3) . 7_575 ?
C7 Ho1 C5 149.5(3) 7_575 . ?
C7 Ho1 C7 83.9(4) . 7_575 ?
C7 Ho1 C9 60.5(3) 7_575 7_575 ?
C7 Ho1 C9 82.6(3) . 7_575 ?
C7 Ho1 C9 82.6(3) 7_575 . ?
C7 Ho1 C9 60.5(3) . . ?
C7 Ho1 C1 117.5(3) . . ?
C7 Ho1 C1 117.5(3) 7_575 . ?
C6 Ho1 C8 83.8(3) 7_575 . ?
C6 Ho1 C8 83.8(3) . 7_575 ?
C6 Ho1 C8 61.1(3) 7_575 7_575 ?
C6 Ho1 C8 61.1(3) . . ?
C6 Ho1 C4 148.3(3) . 7_575 ?
C6 Ho1 C4 118.2(3) 7_575 7_575 ?
C6 Ho1 C5 173.4(2) . 7_575 ?
C6 Ho1 C5 147.6(3) . . ?
C6 Ho1 C5 173.4(2) 7_575 . ?
C6 Ho1 C5 147.6(3) 7_575 7_575 ?
C6 Ho1 C7 32.2(3) . . ?
C6 Ho1 C7 62.5(3) 7_575 . ?
C6 Ho1 C7 62.5(3) . 7_575 ?
C6 Ho1 C7 32.2(3) 7_575 7_575 ?
C6 Ho1 C6 33.4(5) . 7_575 ?
C6 Ho1 C9 83.2(3) 7_575 7_575 ?
C6 Ho1 C9 92.2(2) . 7_575 ?
C6 Ho1 C9 92.2(2) 7_575 . ?
C6 Ho1 C9 83.2(3) . . ?
C6 Ho1 C1 104.5(3) 7_575 . ?
C6 Ho1 C1 104.5(3) . . ?
C9 Ho1 C4 97.7(3) 7_575 7_575 ?
C9 Ho1 C4 119.6(3) . 7_575 ?
C9 Ho1 C5 102.6(2) 7_575 . ?
C9 Ho1 C5 94.4(2) 7_575 7_575 ?
C9 Ho1 C5 102.6(2) . 7_575 ?
C9 Ho1 C5 94.4(2) . . ?
C9 Ho1 C9 31.7(4) . 7_575 ?
C9 Ho1 C1 159.8(2) 7_575 . ?
C9 Ho1 C1 159.8(2) . . ?
C1 Ho1 C4 62.1(3) . 7_575 ?
C1 Ho1 C5 69.0(3) . 7_575 ?
C1 Ho1 C5 69.0(3) . . ?
Ho1 C8 H8 136.4 . . ?
C7 C8 Ho1 74.3(5) . . ?
C7 C8 H8 111.6 . . ?
C9 C8 Ho1 74.8(5) . . ?
C9 C8 H8 111.6 . . ?
C9 C8 C7 136.8(8) . . ?
Ho1 C4 H4 135.9 . . ?
C5 C4 Ho1 70.3(5) . . ?
C5 C4 H4 111.9 . . ?
C3 C4 Ho1 78.6(6) . . ?
C3 C4 H4 111.9 . . ?
C3 C4 C5 136.3(10) . . ?
Ho1 C5 H5 135.3 . . ?
C4 C5 Ho1 79.7(5) . . ?
C4 C5 H5 107.9 . . ?
C5 C5 Ho1 75.01(19) 7_575 . ?
C5 C5 C4 144.2(5) 7_575 . ?
C5 C5 H5 107.9 7_575 . ?
Ho1 C7 H7 136.5 . . ?
C8 C7 Ho1 74.0(5) . . ?
C8 C7 H7 112.7 . . ?
C8 C7 C6 134.6(9) . . ?
C6 C7 Ho1 73.5(5) . . ?
C6 C7 H7 112.7 . . ?
Ho1 C6 H6 135.2 . . ?
C7 C6 Ho1 74.4(5) . . ?
C7 C6 C6 133.8(5) . 7_575 ?
C7 C6 H6 113.1 . . ?
C6 C6 Ho1 73.3(2) 7_575 . ?
C6 C6 H6 113.1 7_575 . ?
Ho1 C9 H9 135.6 . . ?
C8 C9 Ho1 74.0(4) . . ?
C8 C9 C9 134.8(5) . 7_575 ?
C8 C9 H9 112.6 . . ?
C9 C9 Ho1 74.2(2) 7_575 . ?
C9 C9 H9 112.6 7_575 . ?
Ho1 C2 H2 121.1 . . ?
C3 C2 Ho1 77.8(5) . . ?
C3 C2 H2 122.5 . . ?
C1 C2 Ho1 69.9(6) . . ?
C1 C2 H2 122.5 . . ?
C1 C2 C3 115.1(11) . . ?
Ho1 C3 H3 131.1 . . ?
C4 C3 Ho1 74.0(6) . . ?
C4 C3 C2 131.1(11) . . ?
C4 C3 H3 114.5 . . ?
C2 C3 Ho1 74.4(5) . . ?
C2 C3 H3 114.5 . . ?
Ho1 C1 H1 113.3 . . ?
C2 C1 Ho1 82.0(6) . . ?
C2 C1 Ho1 82.0(6) 7_575 . ?
C2 C1 C2 138.9(14) 7_575 . ?
C2 C1 H1 110.5 7_575 . ?
C2 C1 H1 110.5 . . ?

loop_
_geom_bond_atom_site_label_1
_geom_bond_atom_site_label_2
_geom_bond_distance
_geom_bond_site_symmetry_2
_geom_bond_publ_flag
Ho1 C8 2.524(7) . ?
Ho1 C8 2.524(7) 7_575 ?
Ho1 C4 2.805(8) 7_575 ?
Ho1 C5 2.684(7) . ?
Ho1 C5 2.684(7) 7_575 ?
Ho1 C7 2.529(8) . ?
Ho1 C7 2.529(8) 7_575 ?
Ho1 C6 2.518(7) 7_575 ?
Ho1 C6 2.518(7) . ?
Ho1 C9 2.534(6) 7_575 ?
Ho1 C9 2.534(6) . ?
Ho1 C1 2.673(11) . ?
C8 H8 0.9500 . ?
C8 C7 1.380(12) . ?
C8 C9 1.362(11) . ?
C4 H4 0.9500 . ?
C4 C5 1.422(12) . ?
C4 C3 1.342(12) . ?
C5 C5 1.389(18) 7_575 ?
C5 H5 0.9500 . ?
C7 H7 0.9500 . ?
C7 C6 1.398(12) . ?
C6 C6 1.45(2) 7_575 ?
C6 H6 0.9500 . ?
C9 C9 1.382(17) 7_575 ?
C9 H9 0.9500 . ?
C2 H2 0.9500 . ?
C2 C3 1.365(12) . ?
C2 C1 1.339(10) . ?
C3 H3 0.9500 . ?
C1 H1 0.9500 . ?

loop_
_geom_torsion_atom_site_label_1
_geom_torsion_atom_site_label_2
_geom_torsion_atom_site_label_3
_geom_torsion_atom_site_label_4
_geom_torsion
_geom_torsion_site_symmetry_1
_geom_torsion_site_symmetry_2
_geom_torsion_site_symmetry_3
_geom_torsion_site_symmetry_4
_geom_torsion_publ_flag
Ho1 C8 C7 C6 -45.7(10) . . . . ?
Ho1 C8 C9 C9 46.8(5) . . . 7_575 ?
Ho1 C4 C5 C5 -45.5(6) . . . 7_575 ?
Ho1 C4 C3 C2 51.6(9) . . . . ?
Ho1 C7 C6 C6 -47.0(5) . . . 7_575 ?
Ho1 C2 C3 C4 -51.5(9) . . . . ?
Ho1 C2 C1 C2 -68.1(18) . . . 7_575 ?
C8 C7 C6 Ho1 45.9(10) . . . . ?
C8 C7 C6 C6 -1.2(14) . . . 7_575 ?
C5 C4 C3 Ho1 -44.9(10) . . . . ?
C5 C4 C3 C2 6.7(18) . . . . ?
C7 C8 C9 Ho1 -45.6(10) . . . . ?
C7 C8 C9 C9 1.1(14) . . . 7_575 ?
C9 C8 C7 Ho1 45.8(10) . . . . ?
C9 C8 C7 C6 0.0(18) . . . . ?
C3 C4 C5 Ho1 47.3(11) . . . . ?
C3 C4 C5 C5 1.8(16) . . . 7_575 ?
C3 C2 C1 Ho1 -65.2(7) . . . . ?
C3 C2 C1 C2 -133.2(17) . . . 7_575 ?
C1 C2 C3 Ho1 60.7(8) . . . . ?
C1 C2 C3 C4 9.2(15) . . . . ?
